data_7251249
loop_
_publ_author_name
'Zhang, Yang-Lu'
'Cai, Meng-Tan'
'Chen, Yi'
'Shen, Fuxing'
'Yang, Jiong'
'Zhu, Junlun'
'Shao, Dong'

_publ_section_title
;
 Magnetic and electrical properties of a cyanide-bridged CoCu&#x2083;
 cluster featuring square pyramidal Cu(II) centers
;
_journal_name_full CrystEngComm
_journal_paper_doi 10.1039/D5CE00957J
_journal_year 2025
_chemical_formula_moiety 'C48 H96 Co Cu3 N18, C6 Co N6, 14(H2 O)'
_chemical_formula_sum 'C54 H124 Co2 Cu3 N24 O14'
_chemical_formula_weight 1642.24
_space_group_crystal_system monoclinic
_space_group_IT_number 11
_space_group_name_Hall '-P 2yb'
_space_group_name_H-M_alt 'P 1 21/m 1'
_atom_sites_solution_hydrogens mixed
_atom_sites_solution_primary dual
_atom_sites_solution_secondary difmap
_audit_creation_date 2025-07-10
_audit_creation_method
;
Olex2 1.5
(compiled 2022.04.07 svn.rca3783a0 for OlexSys, GUI svn.r6498)
;
_audit_update_record
;
2025-07-18 deposited with the CCDC.	2025-11-07 downloaded from the CCDC.
;
_cell_angle_alpha 90
_cell_angle_beta 114.598(3)
_cell_angle_gamma 90
_cell_formula_units_Z 2
_cell_length_a 11.834(2)
_cell_length_b 29.952(5)
_cell_length_c 12.453(2)
_cell_measurement_reflns_used 5899
_cell_measurement_temperature 298(2)
_cell_measurement_theta_max 26.06
_cell_measurement_theta_min 2.33
_cell_volume 4013.4(12)
_computing_cell_refinement 'SAINT V8.40B (Bruker, 2016)'
_computing_data_collection 'Bruker D8 Venture diffractometer'
_computing_data_reduction 'SAINT V8.40B (Bruker, 2016)'
_computing_molecular_graphics 'Olex2 1.5 (Dolomanov et al., 2009)'
_computing_publication_material 'Olex2 1.5 (Dolomanov et al., 2009)'
_computing_structure_refinement 'SHELXL 2019/3 (Sheldrick, 2015)'
_computing_structure_solution 'SHELXT 2014/4 (Sheldrick, 2014)'
_diffrn_ambient_temperature 298(2)
_diffrn_detector 'Bruker PHOTON-II area detector'
_diffrn_detector_area_resol_mean 7.4
_diffrn_detector_type 'CMOS-PHOTONII area detector'
_diffrn_measured_fraction_theta_full 0.997
_diffrn_measured_fraction_theta_max 0.992
_diffrn_measurement_device 'three-circle diffractometer'
_diffrn_measurement_device_type 'Bruker PHOTON-II area detector'
_diffrn_measurement_method 'phi and omega scans'
_diffrn_radiation_monochromator graphite
_diffrn_radiation_probe x-ray
_diffrn_radiation_type MoK\a
_diffrn_radiation_wavelength 0.71073
_diffrn_reflns_av_R_equivalents 0.0420
_diffrn_reflns_av_unetI/netI 0.0491
_diffrn_reflns_Laue_measured_fraction_full 0.997
_diffrn_reflns_Laue_measured_fraction_max 0.992
_diffrn_reflns_limit_h_max 12
_diffrn_reflns_limit_h_min -14
_diffrn_reflns_limit_k_max 37
_diffrn_reflns_limit_k_min -35
_diffrn_reflns_limit_l_max 15
_diffrn_reflns_limit_l_min -8
_diffrn_reflns_number 24734
_diffrn_reflns_point_group_measured_fraction_full 0.997
_diffrn_reflns_point_group_measured_fraction_max 0.992
_diffrn_reflns_theta_full 25.242
_diffrn_reflns_theta_max 26.280
_diffrn_reflns_theta_min 1.360
_diffrn_source 'sealed X-ray tube'
_diffrn_source_target Mo
_diffrn_standards_number 0
_exptl_absorpt_coefficient_mu 1.255
_exptl_absorpt_correction_T_max 0.7453
_exptl_absorpt_correction_T_min 0.5868
_exptl_absorpt_correction_type multi-scan
_exptl_absorpt_process_details
;
SADABS-2014/5 (Bruker,2014/5) was used for absorption correction.
wR2(int) was 0.0997 before and 0.0486 after correction.
The Ratio of minimum to maximum transmission is 0.7873.
The \l/2 correction factor is 0.00150.
;
_exptl_crystal_colour 'clear light colourless'
_exptl_crystal_colour_lustre clear
_exptl_crystal_colour_modifier light
_exptl_crystal_colour_primary colourless
_exptl_crystal_density_diffrn 1.359
_exptl_crystal_density_method 'not measured'
_exptl_crystal_description block
_exptl_crystal_F_000 1738
_exptl_crystal_size_max 0.13
_exptl_crystal_size_mid 0.12
_exptl_crystal_size_min 0.1
_refine_diff_density_max 0.700
_refine_diff_density_min -0.663
_refine_diff_density_rms 0.087
_refine_ls_extinction_method none
_refine_ls_goodness_of_fit_ref 1.033
_refine_ls_hydrogen_treatment constr
_refine_ls_matrix_type full
_refine_ls_number_parameters 592
_refine_ls_number_reflns 8238
_refine_ls_number_restraints 389
_refine_ls_restrained_S_all 1.072
_refine_ls_R_factor_all 0.0799
_refine_ls_R_factor_gt 0.0577
_refine_ls_shift/su_max 0.001
_refine_ls_shift/su_mean 0.000
_refine_ls_structure_factor_coef Fsqd
_refine_ls_weighting_details 'w=1/[\s^2^(Fo^2^)+(0.0734P)^2^+7.4387P] where P=(Fo^2^+2Fc^2^)/3'
_refine_ls_weighting_scheme calc
_refine_ls_wR_factor_gt 0.1474
_refine_ls_wR_factor_ref 0.1607
_reflns_Friedel_coverage 0.000
_reflns_number_gt 6209
_reflns_number_total 8238
_reflns_threshold_expression 'I > 2\s(I)'
_cod_data_source_file d5ce00957j2.cif
_cod_data_source_block a_a
_cod_depositor_comments
;
The following automatic conversions were performed:

data item '_diffrn_radiation_probe' value 'X-ray' was changed to
'x-ray' in accordance with the
/home/data/users/saulius/crontab/automatic-downloads/rss-feeds/RSC/lib/dictionaries/cif_core.dic
dictionary named 'cif_core.dic' version 2.4.2 last updated on
2011-04-26.

Automatic conversion script
Id: cif_fix_values 8170 2020-07-09 18:12:32Z antanas 
;
_cod_original_cell_volume 4013.8(13)
_cod_database_code 7251249
_shelx_shelxl_version_number 2019/3
_shelx_space_group_comment
;
The symmetry employed for this shelxl refinement is uniquely defined
by the following loop, which should always be used as a source of
symmetry information in preference to the above space-group names.
They are only intended as comments.
;
_shelx_estimated_absorpt_t_max 0.885
_shelx_estimated_absorpt_t_min 0.854
_olex2_refinement_description
;
1. Fixed Uiso
 At 1.2 times of:
  All C(H,H) groups
 At 1.5 times of:
  All C(H,H,H) groups, All O(H,H) groups
2. Restrained distances
 N14-C24 = N14-C26 = N14-C25 = N15-C28 = N15-C29 = N15-C30 = N16-C31 = N16-C33
 = N13-C35 = N13-C23 = N16-C32 = N13-C22
 1.47 with sigma of 0.01
 C24-C23 = C28-C27 = C27-C26 = C31-C30 = C34-C33 = C35-C34
 1.54 with sigma of 0.01
 C33-C35 = C28-C26
 2.515 with sigma of 0.2
 C24-C25 \\sim C24-C25 \\sim C25-C26
 with sigma of 0.01
3. Uiso/Uaniso restraints and constraints
O2 \\sim O2A \\sim O2B: within 2A with sigma of 0.01 and sigma for terminal
atoms of 0.02 within 2A
O1A \\sim O1 \\sim O1B: within 3A with sigma of 0.01 and sigma for terminal
atoms of 0.02 within 3A
Cu2 \\sim C25 \\sim N14 \\sim N15 \\sim C26 \\sim C28 \\sim C35 \\sim C24 \\sim
C27 \\sim C22 \\sim C32 \\sim N16 \\sim C30 \\sim N13 \\sim C34 \\sim C29 \\sim
C33 \\sim C31 \\sim C23: within 3A with sigma of 0.01 and sigma for terminal
atoms of 0.02 within 3A
O3A \\sim O3: within 3A with sigma of 0.01 and sigma for terminal atoms of 0.02
within 3A
4. Others
 1*[Sof(O1)+Sof(H1A)+Sof(H1B)]+1*[Sof(O1A)+Sof(H1AA)+Sof(H1AB)]+1*[Sof(O1B)+
 Sof(H1BA)+Sof(H1BB)]=1 with esd of 0
 1*[Sof(O2)+Sof(H2A)+Sof(H2B)]+1*[Sof(O2A)+Sof(H2AA)+Sof(H2AB)]+1*[Sof(O2B)+
 Sof(H2BA)+Sof(H2BB)]=1 with esd of 0
 Sof(O2)=Sof(H2A)=Sof(H2B)=FVAR(1)
 Sof(O1)=Sof(H1A)=Sof(H1B)=FVAR(2)
 Sof(O1A)=Sof(H1AA)=Sof(H1AB)=FVAR(3)
 Sof(O1B)=Sof(H1BA)=Sof(H1BB)=FVAR(4)
 Sof(O2A)=Sof(H2AA)=Sof(H2AB)=FVAR(5)
 Sof(O2B)=Sof(H2BA)=Sof(H2BB)=FVAR(6)
 Sof(O3A)=Sof(H3AA)=Sof(H3AB)=1-FVAR(7)
 Sof(O3)=Sof(H3A)=Sof(H3B)=FVAR(7)
 Fixed Sof: C25(0.5) H25A(0.5) H25B(0.5) H25C(0.5) N14(0.5) N15(0.5) C26(0.5)
 H26A(0.5) H26B(0.5) C28(0.5) H28A(0.5) H28B(0.5) C35(0.5) H35A(0.5) H35B(0.5)
 C24(0.5) H24A(0.5) H24B(0.5) C27(0.5) H27A(0.5) H27B(0.5) C22(0.5) H22A(0.5)
 H22B(0.5) H22C(0.5) C32(0.5) H32A(0.5) H32B(0.5) H32C(0.5) N16(0.5) C30(0.5)
 H30A(0.5) H30B(0.5) N13(0.5) C34(0.5) H34A(0.5) H34B(0.5) C29(0.5) H29A(0.5)
 H29B(0.5) H29C(0.5) C33(0.5) H33A(0.5) H33B(0.5) C31(0.5) H31A(0.5) H31B(0.5)
 C23(0.5) H23A(0.5) H23B(0.5)
5.a Riding coordinates:
 O8(H8A,H8B), O5(H5A,H5B), O7(H7A,H7B), O6(H6A,H6B), O2(H2A,H2B), O3A(H3AA,
 H3AB), O1(H1A,H1B), O2A(H2AA,H2AB), O1A(H1AA,H1AB), O1B(H1BA,H1BB), O2B(H2BA,
 H2BB), O3(H3A,H3B)
5.b Secondary CH2 refined with riding coordinates:
 C17(H17A,H17B), C21(H21A,H21B), C20(H20A,H20B), C11(H11A,H11B), C19(H19A,
 H19B), C10(H10A,H10B), C16(H16A,H16B), C13(H13A,H13B), C14(H14A,H14B),
 C15(H15A,H15B), C26(H26A,H26B), C28(H28A,H28B), C35(H35A,H35B), C24(H24A,H24B),
  C27(H27A,H27B), C30(H30A,H30B), C34(H34A,H34B), C33(H33A,H33B), C31(H31A,
 H31B), C23(H23A,H23B)
5.c Idealised Me refined as rotating group:
 C9(H9A,H9B,H9C), C18(H18A,H18B,H18C), C12(H12A,H12B,H12C), C014(H01A,H01B,
 H01C), C25(H25A,H25B,H25C), C22(H22A,H22B,H22C), C32(H32A,H32B,H32C), C29(H29A,
 H29B,H29C)
;
_olex2_submission_special_instructions 'No special instructions were received'

loop_
_space_group_symop_operation_xyz
'x, y, z'
'-x, y+1/2, -z'
'-x, -y, -z'
'x, -y-1/2, z'

loop_
_atom_site_label
_atom_site_type_symbol
_atom_site_fract_x
_atom_site_fract_y
_atom_site_fract_z
_atom_site_U_iso_or_equiv
_atom_site_adp_type
_atom_site_occupancy
_atom_site_site_symmetry_order
_atom_site_calc_flag
_atom_site_refinement_flags_posn
_atom_site_refinement_flags_adp
_atom_site_refinement_flags_occupancy
_atom_site_disorder_assembly
_atom_site_disorder_group
Cu1 Cu 0.67340(4) 0.91654(2) 0.85796(4) 0.03117(14) Uani 1 1 d . . . . .
Co2 Co 1.000000 0.500000 0.500000 0.03042(19) Uani 1 2 d S . P . .
Cu2 Cu 0.95519(8) 0.750000 0.56854(8) 0.0440(2) Uani 1 2 d S TU P . .
Co1 Co 0.66977(7) 0.750000 0.78851(7) 0.0351(2) Uani 1 2 d S T P . .
N1 N 0.6691(4) 0.85089(13) 0.7914(3) 0.0486(10) Uani 1 1 d . . . . .
N6 N 0.7776(4) 0.56289(15) 0.4051(3) 0.0498(10) Uani 1 1 d . . . . .
N7 N 1.1082(4) 0.54858(16) 0.7371(4) 0.0557(11) Uani 1 1 d . . . . .
N12 N 0.6400(4) 0.90580(14) 1.0080(4) 0.0524(10) Uani 1 1 d . . . . .
N9 N 0.8690(4) 0.91520(14) 0.9546(4) 0.0527(10) Uani 1 1 d . . . . .
N2 N 0.8308(6) 0.750000 0.6522(6) 0.0588(16) Uani 1 2 d S T P . .
C7 C 1.0656(4) 0.53079(15) 0.6476(4) 0.0371(9) Uani 1 1 d . . . . .
O8 O 0.2480(4) 0.54316(17) -0.0093(3) 0.0837(13) Uani 1 1 d . . . . .
H8A H 0.259858 0.568626 0.023828 0.126 Uiso 1 1 d R U . . .
H8B H 0.201648 0.548426 -0.081472 0.126 Uiso 1 1 d R U . . .
N10 N 0.7066(4) 0.96018(15) 0.7446(4) 0.0553(11) Uani 1 1 d . . . . .
C6 C 0.8616(4) 0.53958(14) 0.4414(4) 0.0367(9) Uani 1 1 d . . . . .
C1 C 0.6693(4) 0.81270(15) 0.7883(4) 0.0403(10) Uani 1 1 d . . . . .
N11 N 0.4795(4) 0.92350(17) 0.7682(4) 0.0636(12) Uani 1 1 d . . . . .
N8 N 0.8533(4) 0.43856(15) 0.5908(4) 0.0580(11) Uani 1 1 d . . . . .
C4 C 0.5752(7) 0.750000 0.8793(7) 0.0568(19) Uani 1 2 d S T P . .
C2 C 0.7687(6) 0.750000 0.7032(6) 0.0419(14) Uani 1 2 d S T P . .
C8 C 0.9079(4) 0.46159(15) 0.5561(4) 0.0376(9) Uani 1 1 d . . . . .
C5 C 0.5237(7) 0.750000 0.6472(7) 0.0530(18) Uani 1 2 d S T P . .
C3 C 0.8150(7) 0.750000 0.9314(7) 0.058(2) Uani 1 2 d S T P . .
N3 N 0.9007(9) 0.750000 1.0182(8) 0.102(3) Uani 1 2 d S T P . .
C17 C 0.5119(6) 0.9205(2) 0.9752(6) 0.0763(18) Uani 1 1 d . . . . .
H17A H 0.509720 0.952777 0.980205 0.092 Uiso 1 1 calc R U . . .
H17B H 0.481301 0.908028 1.029917 0.092 Uiso 1 1 calc R U . . .
C21 C 0.9099(5) 0.9412(2) 1.0668(5) 0.0699(17) Uani 1 1 d . . . . .
H21A H 0.887476 0.972205 1.047184 0.084 Uiso 1 1 calc R U . . .
H21B H 0.999832 0.939669 1.106774 0.084 Uiso 1 1 calc R U . . .
C20 C 0.8569(6) 0.9260(2) 1.1507(5) 0.0778(19) Uani 1 1 d . . . . .
H20A H 0.872638 0.894243 1.164685 0.093 Uiso 1 1 calc R U . . .
H20B H 0.900410 0.941168 1.225469 0.093 Uiso 1 1 calc R U . . .
O5 O 0.2166(6) 0.63205(19) 0.2971(6) 0.131(2) Uani 1 1 d . . . . .
H5A H 0.169606 0.620107 0.325221 0.196 Uiso 1 1 d R U . . .
H5B H 0.192026 0.658987 0.283731 0.196 Uiso 1 1 d R U . . .
C11 C 0.8366(6) 0.9761(2) 0.8128(6) 0.0795(19) Uani 1 1 d . . . . .
H11A H 0.838496 0.998273 0.870224 0.095 Uiso 1 1 calc R U . . .
H11B H 0.867653 0.989702 0.759762 0.095 Uiso 1 1 calc R U . . .
N5 N 0.4354(8) 0.750000 0.5609(7) 0.096(3) Uani 1 2 d S T P . .
N4 N 0.5165(10) 0.750000 0.9340(9) 0.101(3) Uani 1 2 d S T P . .
O7 O 0.3172(6) 0.6207(2) 0.1293(5) 0.140(3) Uani 1 1 d . . . . .
H7A H 0.393063 0.621399 0.178185 0.211 Uiso 1 1 d R U . . .
H7B H 0.278843 0.633939 0.164555 0.211 Uiso 1 1 d R U . . .
C19 C 0.7213(6) 0.9340(2) 1.1098(5) 0.0720(17) Uani 1 1 d . . . . .
H19A H 0.704451 0.965125 1.087566 0.086 Uiso 1 1 calc R U . . .
H19B H 0.699111 0.928705 1.175419 0.086 Uiso 1 1 calc R U . . .
C9 C 0.9263(5) 0.8703(2) 0.9809(6) 0.0760(18) Uani 1 1 d . . . . .
H9A H 0.893220 0.853926 1.027641 0.114 Uiso 1 1 calc R U . . .
H9B H 1.014670 0.873202 1.023868 0.114 Uiso 1 1 calc R U . . .
H9C H 0.908185 0.854633 0.908355 0.114 Uiso 1 1 calc R U . . .
O6 O 0.5547(5) 0.6131(2) 0.3101(6) 0.146(3) Uani 1 1 d . . . . .
H6A H 0.537883 0.632952 0.349856 0.220 Uiso 1 1 d R U . . .
H6B H 0.633513 0.613102 0.337306 0.220 Uiso 1 1 d R U . . .
C18 C 0.6505(6) 0.8583(2) 1.0444(5) 0.0715(17) Uani 1 1 d . . . . .
H18A H 0.591706 0.840835 0.981227 0.107 Uiso 1 1 calc R U . . .
H18B H 0.633642 0.855531 1.113072 0.107 Uiso 1 1 calc R U . . .
H18C H 0.733117 0.847832 1.062333 0.107 Uiso 1 1 calc R U . . .
C10 C 0.9165(5) 0.9372(2) 0.8745(6) 0.0742(17) Uani 1 1 d . . . . .
H10A H 0.917677 0.915795 0.816479 0.089 Uiso 1 1 calc R U . . .
H10B H 1.001012 0.947325 0.919879 0.089 Uiso 1 1 calc R U . . .
C16 C 0.4304(5) 0.9059(3) 0.8526(6) 0.0767(18) Uani 1 1 d . . . . .
H16A H 0.346659 0.916858 0.830936 0.092 Uiso 1 1 calc R U . . .
H16B H 0.427455 0.873554 0.848938 0.092 Uiso 1 1 calc R U . . .
C12 C 0.6958(8) 0.9384(2) 0.6351(6) 0.091(2) Uani 1 1 d . . . . .
H12A H 0.754394 0.914250 0.653887 0.137 Uiso 1 1 calc R U . . .
H12B H 0.712900 0.959665 0.586192 0.137 Uiso 1 1 calc R U . . .
H12C H 0.613112 0.926892 0.593613 0.137 Uiso 1 1 calc R U . . .
C13 C 0.6276(7) 1.00136(19) 0.7141(6) 0.080(2) Uani 1 1 d . . . . .
H13A H 0.647371 1.018700 0.785433 0.096 Uiso 1 1 calc R U . . .
H13B H 0.648528 1.019349 0.660174 0.096 Uiso 1 1 calc R U . . .
C014 C 0.4207(6) 0.8961(3) 0.6586(6) 0.095(2) Uani 1 1 d . . . . .
H01A H 0.449785 0.906128 0.601277 0.142 Uiso 1 1 calc R U . . .
H01B H 0.332035 0.899341 0.627007 0.142 Uiso 1 1 calc R U . . .
H01C H 0.442494 0.865314 0.676947 0.142 Uiso 1 1 calc R U . . .
C14 C 0.4912(7) 0.9924(2) 0.6589(6) 0.091(2) Uani 1 1 d . . . . .
H14A H 0.472583 0.973217 0.590874 0.109 Uiso 1 1 calc R U . . .
H14B H 0.447916 1.020406 0.630626 0.109 Uiso 1 1 calc R U . . .
C15 C 0.4398(6) 0.9703(2) 0.7411(7) 0.089(2) Uani 1 1 d . . . . .
H15A H 0.467743 0.987121 0.814185 0.107 Uiso 1 1 calc R U . . .
H15B H 0.349740 0.971529 0.703900 0.107 Uiso 1 1 calc R U . . .
C25 C 0.9279(16) 0.6523(6) 0.6199(14) 0.122(6) Uani 0.5 1 d D U P A -1
H25A H 0.954235 0.647062 0.702821 0.183 Uiso 0.5 1 calc R U P A -1
H25B H 0.929398 0.624785 0.581125 0.183 Uiso 0.5 1 calc R U P A -1
H25C H 0.845011 0.664172 0.587186 0.183 Uiso 0.5 1 calc R U P A -1
N14 N 1.0109(10) 0.6840(4) 0.6025(10) 0.088(2) Uani 0.5 1 d D U P A -1
O2 O 0.2031(10) 0.7211(4) 0.3840(11) 0.122(4) Uani 0.459(3) 1 d . U P B -1
H2A H 0.249435 0.731668 0.353249 0.183 Uiso 0.459(3) 1 d R U P B -1
H2B H 0.235675 0.696028 0.412269 0.183 Uiso 0.459(3) 1 d R U P B -1
O3A O 0.4643(10) 0.6631(4) 0.4360(9) 0.170(5) Uani 0.762(12) 1 d . U P C 2
H3AA H 0.450811 0.684748 0.473151 0.255 Uiso 0.762(12) 1 d R U P C 2
H3AB H 0.393291 0.651318 0.398271 0.255 Uiso 0.762(12) 1 d R U P C 2
N15 N 0.8381(11) 0.7350(3) 0.3901(12) 0.103(3) Uani 0.5 1 d D U P A -1
C26 C 1.0552(14) 0.6627(7) 0.5241(12) 0.113(3) Uani 0.5 1 d D U P A -1
H26A H 1.077983 0.631859 0.546610 0.135 Uiso 0.5 1 calc R U P A -1
H26B H 1.126074 0.678398 0.522442 0.135 Uiso 0.5 1 calc R U P A -1
C28 C 0.8975(16) 0.7074(5) 0.3297(14) 0.109(3) Uani 0.5 1 d D U P A -1
H28A H 0.967186 0.723059 0.325402 0.131 Uiso 0.5 1 calc R U P A -1
H28B H 0.838381 0.700043 0.250237 0.131 Uiso 0.5 1 calc R U P A -1
O1 O 0.4069(17) 0.7160(7) 0.0862(15) 0.221(7) Uani 0.529(3) 1 d . U P D 1
H1A H 0.429443 0.719658 0.030289 0.331 Uiso 0.529(3) 1 d R U P D 1
H1B H 0.385343 0.688728 0.081149 0.331 Uiso 0.529(3) 1 d R U P D 1
O2A O 0.124(2) 0.7204(8) 0.201(2) 0.124(7) Uani 0.282(3) 1 d . U P E -2
H2AA H 0.126157 0.720046 0.133347 0.185 Uiso 0.282(3) 1 d R U P E -2
H2AB H 0.048147 0.724756 0.186047 0.185 Uiso 0.282(3) 1 d R U P E -2
C35 C 1.2053(13) 0.7955(5) 0.6772(16) 0.115(3) Uani 0.5 1 d D U P A -1
H35A H 1.239605 0.780073 0.629140 0.138 Uiso 0.5 1 calc R U P A -1
H35B H 1.273326 0.805928 0.748720 0.138 Uiso 0.5 1 calc R U P A -1
C24 C 1.1181(12) 0.6857(5) 0.7179(13) 0.108(3) Uani 0.5 1 d D U P A -1
H24A H 1.164603 0.658104 0.728341 0.130 Uiso 0.5 1 calc R U P A -1
H24B H 1.087162 0.686597 0.778816 0.130 Uiso 0.5 1 calc R U P A -1
C27 C 0.9408(16) 0.6658(5) 0.4033(14) 0.109(3) Uani 0.5 1 d D U P A -1
H27A H 0.954240 0.643747 0.352834 0.130 Uiso 0.5 1 calc R U P A -1
H27B H 0.870426 0.655372 0.417180 0.130 Uiso 0.5 1 calc R U P A -1
C22 C 1.1089(15) 0.7792(6) 0.8135(13) 0.123(5) Uani 0.5 1 d D U P A -1
H22A H 1.187192 0.789667 0.871425 0.185 Uiso 0.5 1 calc R U P A -1
H22B H 1.081561 0.754181 0.844850 0.185 Uiso 0.5 1 calc R U P A -1
H22C H 1.048494 0.802693 0.794142 0.185 Uiso 0.5 1 calc R U P A -1
C32 C 0.8628(17) 0.8437(5) 0.5745(16) 0.099(4) Uani 0.5 1 d D U P A -1
H32A H 0.773999 0.840911 0.536462 0.149 Uiso 0.5 1 calc R U P A -1
H32B H 0.885719 0.874300 0.571781 0.149 Uiso 0.5 1 calc R U P A -1
H32C H 0.891957 0.834307 0.655274 0.149 Uiso 0.5 1 calc R U P A -1
N16 N 0.9191(10) 0.8156(3) 0.5132(10) 0.081(2) Uani 0.5 1 d D U P A -1
C30 C 0.8253(16) 0.7746(4) 0.3128(13) 0.099(3) Uani 0.5 1 d D U P A -1
H30A H 0.750854 0.772800 0.239623 0.119 Uiso 0.5 1 calc R U P A -1
H30B H 0.897261 0.778126 0.295082 0.119 Uiso 0.5 1 calc R U P A -1
N13 N 1.1232(12) 0.7653(3) 0.7067(12) 0.113(3) Uani 0.5 1 d D U P A -1
C34 C 1.1258(15) 0.8345(5) 0.6097(15) 0.114(3) Uani 0.5 1 d D U P A -1
H34A H 1.185051 0.855847 0.604532 0.137 Uiso 0.5 1 calc R U P A -1
H34B H 1.095750 0.847558 0.664251 0.137 Uiso 0.5 1 calc R U P A -1
C29 C 0.7153(13) 0.7186(6) 0.3758(16) 0.126(5) Uani 0.5 1 d D U P A -1
H29A H 0.668789 0.709277 0.295557 0.190 Uiso 0.5 1 calc R U P A -1
H29B H 0.671422 0.742074 0.394674 0.190 Uiso 0.5 1 calc R U P A -1
H29C H 0.725797 0.693757 0.427774 0.190 Uiso 0.5 1 calc R U P A -1
C33 C 1.0127(12) 0.8376(7) 0.4872(14) 0.098(3) Uani 0.5 1 d D U P A -1
H33A H 0.990527 0.868348 0.463244 0.118 Uiso 0.5 1 calc R U P A -1
H33B H 1.028408 0.821993 0.426524 0.118 Uiso 0.5 1 calc R U P A -1
C31 C 0.8165(14) 0.8126(5) 0.3933(11) 0.102(3) Uani 0.5 1 d D U P A -1
H31A H 0.811988 0.840814 0.353375 0.122 Uiso 0.5 1 calc R U P A -1
H31B H 0.739109 0.809111 0.401793 0.122 Uiso 0.5 1 calc R U P A -1
C23 C 1.2107(13) 0.7260(4) 0.7387(16) 0.109(3) Uani 0.5 1 d D U P A -1
H23A H 1.271146 0.727458 0.820256 0.130 Uiso 0.5 1 calc R U P A -1
H23B H 1.253884 0.723990 0.687526 0.130 Uiso 0.5 1 calc R U P A -1
O1A O 0.359(5) 0.750000 0.213(4) 0.225(8) Uani 0.305(6) 2 d S TU P F 2
H1AA H 0.385326 0.768890 0.178247 0.337 Uiso 0.152(3) 1 d R U P F 2
H1AB H 0.385106 0.724940 0.202017 0.337 Uiso 0.152(3) 1 d R U P F 2
O1B O 0.232(3) 0.7068(12) 0.072(3) 0.228(8) Uani 0.319(3) 1 d . U P G 3
H1BA H 0.292128 0.708566 0.139704 0.342 Uiso 0.319(3) 1 d R U P G 3
H1BB H 0.264988 0.696416 0.027754 0.342 Uiso 0.319(3) 1 d R U P G 3
O2B O 0.072(2) 0.7108(10) 0.234(2) 0.119(6) Uani 0.258(3) 1 d . U P H -3
H2BA H 0.145593 0.708075 0.240105 0.178 Uiso 0.258(3) 1 d R U P H -3
H2BB H 0.033123 0.688655 0.191435 0.178 Uiso 0.258(3) 1 d R U P H -3
O3 O 0.499(3) 0.7010(14) 0.363(3) 0.176(7) Uani 0.238(12) 1 d . U P C 1
H3A H 0.462305 0.709637 0.291407 0.263 Uiso 0.238(12) 1 d R U P C 1
H3B H 0.446715 0.684057 0.372847 0.263 Uiso 0.238(12) 1 d R U P C 1

loop_
_atom_site_aniso_label
_atom_site_aniso_U_11
_atom_site_aniso_U_22
_atom_site_aniso_U_33
_atom_site_aniso_U_23
_atom_site_aniso_U_13
_atom_site_aniso_U_12
Cu1 0.0321(3) 0.0331(3) 0.0295(3) 0.0011(2) 0.0140(2) 0.0032(2)
Co2 0.0323(4) 0.0343(4) 0.0244(4) -0.0025(3) 0.0116(3) -0.0017(3)
Cu2 0.0470(5) 0.0305(4) 0.0623(5) 0.000 0.0306(4) 0.000
Co1 0.0379(4) 0.0286(4) 0.0377(5) 0.000 0.0145(4) 0.000
N1 0.059(3) 0.036(2) 0.045(2) -0.0021(16) 0.0166(19) 0.0017(18)
N6 0.048(2) 0.059(3) 0.044(2) 0.0034(19) 0.0202(19) 0.010(2)
N7 0.055(3) 0.071(3) 0.040(2) -0.018(2) 0.0190(19) -0.010(2)
N12 0.066(3) 0.059(3) 0.042(2) -0.0034(19) 0.033(2) -0.007(2)
N9 0.039(2) 0.053(2) 0.062(3) -0.002(2) 0.0170(19) -0.0012(18)
N2 0.065(4) 0.048(3) 0.082(5) 0.000 0.048(4) 0.000
C7 0.036(2) 0.045(2) 0.031(2) -0.0031(18) 0.0142(18) -0.0017(18)
O8 0.076(3) 0.111(4) 0.051(2) 0.005(2) 0.013(2) -0.027(3)
N10 0.072(3) 0.055(3) 0.046(2) 0.0076(19) 0.033(2) 0.000(2)
C6 0.042(2) 0.040(2) 0.029(2) -0.0028(17) 0.0159(18) -0.003(2)
C1 0.043(2) 0.035(2) 0.039(2) 0.0003(18) 0.014(2) 0.0009(19)
N11 0.045(2) 0.083(3) 0.052(3) 0.009(2) 0.010(2) 0.012(2)
N8 0.060(3) 0.060(3) 0.058(3) 0.001(2) 0.028(2) -0.013(2)
C4 0.060(5) 0.044(4) 0.076(5) 0.000 0.037(4) 0.000
C2 0.042(3) 0.031(3) 0.050(4) 0.000 0.015(3) 0.000
C8 0.039(2) 0.041(2) 0.032(2) -0.0028(18) 0.0143(18) -0.0014(19)
C5 0.047(4) 0.040(4) 0.056(5) 0.000 0.006(4) 0.000
C3 0.062(5) 0.042(4) 0.049(4) 0.000 0.001(4) 0.000
N3 0.098(6) 0.082(6) 0.075(6) 0.000 -0.015(5) 0.000
C17 0.070(4) 0.105(5) 0.076(4) 0.007(4) 0.053(4) 0.011(4)
C21 0.051(3) 0.070(4) 0.063(4) -0.015(3) -0.001(3) -0.012(3)
C20 0.074(4) 0.099(5) 0.041(3) -0.012(3) 0.004(3) -0.015(4)
O5 0.180(6) 0.097(4) 0.163(6) 0.020(4) 0.119(5) -0.017(4)
C11 0.087(5) 0.078(4) 0.096(5) 0.000(4) 0.062(4) -0.021(4)
N5 0.078(5) 0.086(6) 0.078(6) 0.000 -0.014(5) 0.000
N4 0.123(8) 0.103(7) 0.114(7) 0.000 0.088(7) 0.000
O7 0.134(5) 0.178(7) 0.103(4) -0.050(4) 0.043(4) 0.003(5)
C19 0.095(5) 0.083(4) 0.043(3) -0.017(3) 0.034(3) -0.010(4)
C9 0.041(3) 0.075(4) 0.095(5) 0.000(3) 0.011(3) 0.016(3)
O6 0.090(4) 0.144(6) 0.159(6) -0.030(5) 0.005(4) 0.051(4)
C18 0.098(5) 0.073(4) 0.051(3) 0.013(3) 0.038(3) -0.008(3)
C10 0.050(3) 0.095(5) 0.092(5) -0.004(4) 0.043(3) -0.013(3)
C16 0.040(3) 0.111(5) 0.087(5) 0.005(4) 0.034(3) -0.002(3)
C12 0.149(7) 0.088(5) 0.065(4) -0.001(4) 0.073(5) 0.011(5)
C13 0.133(7) 0.048(3) 0.060(4) 0.018(3) 0.042(4) 0.015(4)
C014 0.055(4) 0.128(6) 0.067(4) -0.006(4) -0.008(3) 0.000(4)
C14 0.109(6) 0.076(4) 0.072(5) 0.025(4) 0.021(4) 0.042(4)
C15 0.067(4) 0.092(5) 0.104(5) 0.026(4) 0.031(4) 0.043(4)
C25 0.124(9) 0.067(7) 0.136(9) 0.004(8) 0.013(8) 0.013(8)
N14 0.083(4) 0.069(4) 0.106(4) -0.005(4) 0.035(4) 0.014(4)
O2 0.081(7) 0.119(8) 0.126(9) 0.025(7) 0.004(6) -0.007(6)
O3A 0.186(10) 0.197(11) 0.136(8) -0.057(8) 0.074(7) -0.001(8)
N15 0.099(4) 0.085(4) 0.102(4) -0.005(4) 0.018(4) -0.004(4)
C26 0.104(6) 0.090(5) 0.117(6) -0.011(5) 0.020(5) 0.014(5)
C28 0.105(5) 0.100(5) 0.107(5) -0.011(5) 0.029(5) 0.000(5)
O1 0.238(16) 0.281(18) 0.196(14) 0.024(7) 0.141(13) -0.002(7)
O2A 0.081(12) 0.118(12) 0.120(12) 0.019(10) -0.009(10) 0.017(10)
C35 0.093(5) 0.100(5) 0.128(6) -0.001(5) 0.023(5) -0.006(5)
C24 0.096(5) 0.083(5) 0.116(5) -0.002(4) 0.014(4) 0.011(4)
C27 0.101(5) 0.093(5) 0.112(5) -0.004(5) 0.025(5) -0.001(5)
C22 0.097(8) 0.113(8) 0.112(8) -0.014(8) -0.003(7) 0.011(7)
C32 0.116(8) 0.065(7) 0.119(8) 0.002(7) 0.052(7) 0.024(7)
N16 0.088(4) 0.068(4) 0.093(4) 0.011(4) 0.044(3) 0.003(4)
C30 0.094(5) 0.088(5) 0.098(5) 0.004(4) 0.023(4) -0.011(4)
N13 0.090(4) 0.087(4) 0.124(4) -0.007(4) 0.007(4) 0.001(4)
C34 0.103(5) 0.092(5) 0.121(5) 0.002(5) 0.020(5) -0.005(5)
C29 0.099(8) 0.114(8) 0.125(9) -0.005(8) 0.005(8) -0.025(7)
C33 0.090(5) 0.076(5) 0.111(5) 0.011(4) 0.025(4) -0.003(4)
C31 0.099(5) 0.078(4) 0.105(5) 0.006(4) 0.018(4) 0.003(4)
C23 0.092(5) 0.089(5) 0.115(5) -0.010(4) 0.013(5) 0.012(4)
O1A 0.237(17) 0.286(19) 0.202(15) 0.000 0.142(14) 0.000
O1B 0.241(17) 0.282(19) 0.206(15) 0.021(8) 0.139(14) -0.007(8)
O2B 0.080(10) 0.115(10) 0.119(11) 0.021(8) -0.001(8) 0.009(9)
O3 0.185(13) 0.196(15) 0.148(12) -0.053(11) 0.072(11) 0.001(12)

loop_
_atom_type_symbol
_atom_type_description
_atom_type_scat_dispersion_real
_atom_type_scat_dispersion_imag
_atom_type_scat_source
C C 0.0033 0.0016 'International Tables Vol C Tables 4.2.6.8 and 6.1.1.4'
H H 0.0000 0.0000 'International Tables Vol C Tables 4.2.6.8 and 6.1.1.4'
Co Co 0.3494 0.9721 'International Tables Vol C Tables 4.2.6.8 and 6.1.1.4'
Cu Cu 0.3201 1.2651 'International Tables Vol C Tables 4.2.6.8 and 6.1.1.4'
N N 0.0061 0.0033 'International Tables Vol C Tables 4.2.6.8 and 6.1.1.4'
O O 0.0106 0.0060 'International Tables Vol C Tables 4.2.6.8 and 6.1.1.4'

loop_
_geom_angle_atom_site_label_1
_geom_angle_atom_site_label_2
_geom_angle_atom_site_label_3
_geom_angle
_geom_angle_site_symmetry_1
_geom_angle_site_symmetry_3
_geom_angle_publ_flag
N12 Cu1 N1 102.94(16) . . ?
N12 Cu1 N9 93.30(18) . . ?
N12 Cu1 N11 85.42(18) . . ?
N9 Cu1 N1 92.69(16) . . ?
N10 Cu1 N1 107.30(16) . . ?
N10 Cu1 N12 149.76(17) . . ?
N10 Cu1 N9 85.83(18) . . ?
N10 Cu1 N11 92.82(19) . . ?
N11 Cu1 N1 92.35(18) . . ?
N11 Cu1 N9 174.96(18) . . ?
C7 Co2 C7 180.0 . 3_766 ?
C6 Co2 C7 90.48(18) 3_766 3_766 ?
C6 Co2 C7 90.48(18) . . ?
C6 Co2 C7 89.52(18) . 3_766 ?
C6 Co2 C7 89.52(18) 3_766 . ?
C6 Co2 C6 180.0(3) . 3_766 ?
C6 Co2 C8 90.89(18) . 3_766 ?
C6 Co2 C8 89.12(18) . . ?
C6 Co2 C8 89.12(18) 3_766 3_766 ?
C6 Co2 C8 90.88(18) 3_766 . ?
C8 Co2 C7 90.22(18) 3_766 3_766 ?
C8 Co2 C7 89.78(18) . 3_766 ?
C8 Co2 C7 90.22(18) . . ?
C8 Co2 C7 89.78(18) 3_766 . ?
C8 Co2 C8 180.0 3_766 . ?
N14 Cu2 N2 97.2(3) . . ?
N14 Cu2 N15 91.5(4) . . ?
N15 Cu2 N2 103.3(4) . . ?
N16 Cu2 N2 94.3(3) . . ?
N16 Cu2 N14 168.4(4) . . ?
N16 Cu2 N15 84.1(4) . . ?
N16 Cu2 N13 93.4(4) . . ?
N13 Cu2 N2 102.3(4) . . ?
N13 Cu2 N14 85.9(4) . . ?
N13 Cu2 N15 154.4(5) . . ?
C1 Co1 C1 179.7(3) 4_575 . ?
C1 Co1 C4 89.93(14) . . ?
C1 Co1 C4 89.93(14) 4_575 . ?
C1 Co1 C2 90.07(14) . . ?
C1 Co1 C2 90.08(14) 4_575 . ?
C1 Co1 C5 89.86(14) 4_575 . ?
C1 Co1 C5 89.86(14) . . ?
C1 Co1 C3 90.14(14) 4_575 . ?
C1 Co1 C3 90.14(13) . . ?
C2 Co1 C4 178.0(3) . . ?
C2 Co1 C5 91.0(3) . . ?
C2 Co1 C3 89.8(3) . . ?
C5 Co1 C4 91.0(4) . . ?
C5 Co1 C3 179.3(4) . . ?
C3 Co1 C4 88.3(4) . . ?
C1 N1 Cu1 159.6(4) . . ?
C17 N12 Cu1 105.3(3) . . ?
C17 N12 C19 107.1(5) . . ?
C17 N12 C18 108.6(5) . . ?
C19 N12 Cu1 112.1(3) . . ?
C18 N12 Cu1 113.4(3) . . ?
C18 N12 C19 109.9(5) . . ?
C21 N9 Cu1 112.0(3) . . ?
C9 N9 Cu1 115.8(3) . . ?
C9 N9 C21 109.0(5) . . ?
C9 N9 C10 106.5(5) . . ?
C10 N9 Cu1 103.8(3) . . ?
C10 N9 C21 109.3(5) . . ?
C2 N2 Cu2 176.5(6) . . ?
N7 C7 Co2 178.0(4) . . ?
H8A O8 H8B 104.5 . . ?
C11 N10 Cu1 104.8(3) . . ?
C11 N10 C13 105.6(5) . . ?
C12 N10 Cu1 112.5(4) . . ?
C12 N10 C11 109.9(5) . . ?
C12 N10 C13 109.1(5) . . ?
C13 N10 Cu1 114.6(4) . . ?
N6 C6 Co2 179.0(4) . . ?
N1 C1 Co1 178.0(4) . . ?
C16 N11 Cu1 104.4(3) . . ?
C014 N11 Cu1 114.9(4) . . ?
C014 N11 C16 106.3(5) . . ?
C15 N11 Cu1 112.9(4) . . ?
C15 N11 C16 108.5(5) . . ?
C15 N11 C014 109.3(5) . . ?
N4 C4 Co1 179.4(9) . . ?
N2 C2 Co1 179.1(6) . . ?
N8 C8 Co2 179.4(4) . . ?
N5 C5 Co1 179.6(9) . . ?
N3 C3 Co1 178.7(9) . . ?
N12 C17 H17A 109.5 . . ?
N12 C17 H17B 109.5 . . ?
N12 C17 C16 110.5(5) . . ?
H17A C17 H17B 108.1 . . ?
C16 C17 H17A 109.5 . . ?
C16 C17 H17B 109.5 . . ?
N9 C21 H21A 108.4 . . ?
N9 C21 H21B 108.4 . . ?
N9 C21 C20 115.3(5) . . ?
H21A C21 H21B 107.5 . . ?
C20 C21 H21A 108.4 . . ?
C20 C21 H21B 108.4 . . ?
C21 C20 H20A 108.6 . . ?
C21 C20 H20B 108.6 . . ?
H20A C20 H20B 107.6 . . ?
C19 C20 C21 114.7(5) . . ?
C19 C20 H20A 108.6 . . ?
C19 C20 H20B 108.6 . . ?
H5A O5 H5B 104.5 . . ?
N10 C11 H11A 109.9 . . ?
N10 C11 H11B 109.9 . . ?
N10 C11 C10 109.0(5) . . ?
H11A C11 H11B 108.3 . . ?
C10 C11 H11A 109.9 . . ?
C10 C11 H11B 109.9 . . ?
H7A O7 H7B 104.5 . . ?
N12 C19 H19A 108.5 . . ?
N12 C19 H19B 108.5 . . ?
C20 C19 N12 114.9(5) . . ?
C20 C19 H19A 108.5 . . ?
C20 C19 H19B 108.5 . . ?
H19A C19 H19B 107.5 . . ?
N9 C9 H9A 109.5 . . ?
N9 C9 H9B 109.5 . . ?
N9 C9 H9C 109.5 . . ?
H9A C9 H9B 109.5 . . ?
H9A C9 H9C 109.5 . . ?
H9B C9 H9C 109.5 . . ?
H6A O6 H6B 104.5 . . ?
N12 C18 H18A 109.5 . . ?
N12 C18 H18B 109.5 . . ?
N12 C18 H18C 109.5 . . ?
H18A C18 H18B 109.5 . . ?
H18A C18 H18C 109.5 . . ?
H18B C18 H18C 109.5 . . ?
N9 C10 C11 110.8(5) . . ?
N9 C10 H10A 109.5 . . ?
N9 C10 H10B 109.5 . . ?
C11 C10 H10A 109.5 . . ?
C11 C10 H10B 109.5 . . ?
H10A C10 H10B 108.1 . . ?
N11 C16 H16A 109.7 . . ?
N11 C16 H16B 109.7 . . ?
C17 C16 N11 110.0(5) . . ?
C17 C16 H16A 109.7 . . ?
C17 C16 H16B 109.7 . . ?
H16A C16 H16B 108.2 . . ?
N10 C12 H12A 109.5 . . ?
N10 C12 H12B 109.5 . . ?
N10 C12 H12C 109.5 . . ?
H12A C12 H12B 109.5 . . ?
H12A C12 H12C 109.5 . . ?
H12B C12 H12C 109.5 . . ?
N10 C13 H13A 108.7 . . ?
N10 C13 H13B 108.7 . . ?
H13A C13 H13B 107.6 . . ?
C14 C13 N10 114.2(5) . . ?
C14 C13 H13A 108.7 . . ?
C14 C13 H13B 108.7 . . ?
N11 C014 H01A 109.5 . . ?
N11 C014 H01B 109.5 . . ?
N11 C014 H01C 109.5 . . ?
H01A C014 H01B 109.5 . . ?
H01A C014 H01C 109.5 . . ?
H01B C014 H01C 109.5 . . ?
C13 C14 H14A 108.5 . . ?
C13 C14 H14B 108.5 . . ?
C13 C14 C15 115.0(6) . . ?
H14A C14 H14B 107.5 . . ?
C15 C14 H14A 108.5 . . ?
C15 C14 H14B 108.5 . . ?
N11 C15 C14 112.6(5) . . ?
N11 C15 H15A 109.1 . . ?
N11 C15 H15B 109.1 . . ?
C14 C15 H15A 109.1 . . ?
C14 C15 H15B 109.1 . . ?
H15A C15 H15B 107.8 . . ?
H25A C25 H25B 109.5 . . ?
H25A C25 H25C 109.5 . . ?
H25B C25 H25C 109.5 . . ?
N14 C25 H25A 109.5 . . ?
N14 C25 H25B 109.5 . . ?
N14 C25 H25C 109.5 . . ?
C25 N14 Cu2 118.6(10) . . ?
C25 N14 C24 103.9(10) . . ?
C26 N14 Cu2 117.4(11) . . ?
C26 N14 C25 105.9(11) . . ?
C26 N14 C24 105.6(12) . . ?
C24 N14 Cu2 103.8(8) . . ?
H2A O2 H2B 104.5 . . ?
H3AA O3A H3AB 104.5 . . ?
C28 N15 Cu2 114.2(10) . . ?
C28 N15 C30 93.3(10) . . ?
C30 N15 Cu2 110.7(8) . . ?
C29 N15 Cu2 112.3(11) . . ?
C29 N15 C28 113.9(13) . . ?
C29 N15 C30 110.9(13) . . ?
N14 C26 H26A 111.3 . . ?
N14 C26 H26B 111.3 . . ?
N14 C26 C27 102.4(12) . . ?
H26A C26 H26B 109.2 . . ?
C27 C26 H26A 111.3 . . ?
C27 C26 H26B 111.3 . . ?
N15 C28 H28A 110.6 . . ?
N15 C28 H28B 110.6 . . ?
N15 C28 C27 105.5(13) . . ?
H28A C28 H28B 108.8 . . ?
C27 C28 H28A 110.6 . . ?
C27 C28 H28B 110.6 . . ?
H1A O1 H1B 104.5 . . ?
H1A O1 H1AA 152.3 . 4_575 ?
H1B O1 H1AA 103.2 . 4_575 ?
H2AA O2A H2AB 104.5 . . ?
H35A C35 H35B 108.6 . . ?
N13 C35 H35A 110.4 . . ?
N13 C35 H35B 110.4 . . ?
N13 C35 C34 106.8(13) . . ?
C34 C35 H35A 110.4 . . ?
C34 C35 H35B 110.4 . . ?
N14 C24 H24A 108.2 . . ?
N14 C24 H24B 108.2 . . ?
N14 C24 C23 116.4(12) . . ?
H24A C24 H24B 107.3 . . ?
C23 C24 H24A 108.2 . . ?
C23 C24 H24B 108.2 . . ?
C26 C27 H27A 106.0 . . ?
C26 C27 H27B 106.0 . . ?
C28 C27 C26 125.4(15) . . ?
C28 C27 H27A 106.0 . . ?
C28 C27 H27B 106.0 . . ?
H27A C27 H27B 106.3 . . ?
H22A C22 H22B 109.5 . . ?
H22A C22 H22C 109.5 . . ?
H22B C22 H22C 109.5 . . ?
N13 C22 H22A 109.5 . . ?
N13 C22 H22B 109.5 . . ?
N13 C22 H22C 109.5 . . ?
H32A C32 H32B 109.5 . . ?
H32A C32 H32C 109.5 . . ?
H32B C32 H32C 109.5 . . ?
N16 C32 H32A 109.5 . . ?
N16 C32 H32B 109.5 . . ?
N16 C32 H32C 109.5 . . ?
C32 N16 Cu2 116.6(9) . . ?
C32 N16 C31 101.5(12) . . ?
C33 N16 Cu2 116.1(10) . . ?
C33 N16 C32 114.3(14) . . ?
C33 N16 C31 100.7(11) . . ?
C31 N16 Cu2 104.4(8) . . ?
N15 C30 H30A 111.7 . . ?
N15 C30 H30B 111.7 . . ?
N15 C30 C31 100.5(10) . . ?
H30A C30 H30B 109.4 . . ?
C31 C30 H30A 111.7 . . ?
C31 C30 H30B 111.7 . . ?
C35 N13 Cu2 115.6(10) . . ?
C35 N13 C23 95.3(10) . . ?
C22 N13 Cu2 112.5(10) . . ?
C22 N13 C35 112.8(13) . . ?
C22 N13 C23 107.9(13) . . ?
C23 N13 Cu2 111.2(8) . . ?
C35 C34 H34A 104.2 . . ?
C35 C34 H34B 104.2 . . ?
C35 C34 C33 132.1(15) . . ?
H34A C34 H34B 105.5 . . ?
C33 C34 H34A 104.2 . . ?
C33 C34 H34B 104.2 . . ?
N15 C29 H29A 109.5 . . ?
N15 C29 H29B 109.5 . . ?
N15 C29 H29C 109.5 . . ?
H29A C29 H29B 109.5 . . ?
H29A C29 H29C 109.5 . . ?
H29B C29 H29C 109.5 . . ?
N16 C33 C34 100.4(12) . . ?
N16 C33 H33A 111.7 . . ?
N16 C33 H33B 111.7 . . ?
C34 C33 H33A 111.7 . . ?
C34 C33 H33B 111.7 . . ?
H33A C33 H33B 109.5 . . ?
N16 C31 C30 116.6(12) . . ?
N16 C31 H31A 108.1 . . ?
N16 C31 H31B 108.1 . . ?
C30 C31 H31A 108.1 . . ?
C30 C31 H31B 108.1 . . ?
H31A C31 H31B 107.3 . . ?
C24 C23 H23A 111.5 . . ?
C24 C23 H23B 111.5 . . ?
N13 C23 C24 101.6(11) . . ?
N13 C23 H23A 111.5 . . ?
N13 C23 H23B 111.5 . . ?
H23A C23 H23B 109.3 . . ?
H1AA O1A H1AB 23.8 . 4_575 ?
H1AA O1A H1AB 105.5 4_575 4_575 ?
H1AA O1A H1AB 105.5 . . ?
H1AB O1A H1AB 125.0 . 4_575 ?
H1BA O1B H1BB 104.5 . . ?
H2BA O2B H2BB 104.5 . . ?
H3A O3 H3B 104.5 . . ?

loop_
_geom_bond_atom_site_label_1
_geom_bond_atom_site_label_2
_geom_bond_distance
_geom_bond_site_symmetry_2
_geom_bond_publ_flag
Cu1 N1 2.127(4) . ?
Cu1 N12 2.090(4) . ?
Cu1 N9 2.119(4) . ?
Cu1 N10 2.077(4) . ?
Cu1 N11 2.103(4) . ?
Co2 C7 1.909(4) . ?
Co2 C7 1.909(4) 3_766 ?
Co2 C6 1.904(5) . ?
Co2 C6 1.904(5) 3_766 ?
Co2 C8 1.906(5) 3_766 ?
Co2 C8 1.906(5) . ?
Cu2 N2 2.128(6) . ?
Cu2 N14 2.072(11) . ?
Cu2 N15 2.120(13) . ?
Cu2 N16 2.067(10) . ?
Cu2 N13 2.068(13) . ?
Co1 C1 1.878(4) 4_575 ?
Co1 C1 1.878(4) . ?
Co1 C4 1.894(8) . ?
Co1 C2 1.880(7) . ?
Co1 C5 1.885(7) . ?
Co1 C3 1.891(7) . ?
N1 C1 1.144(6) . ?
N6 C6 1.143(6) . ?
N7 C7 1.145(5) . ?
N12 C17 1.464(7) . ?
N12 C19 1.493(7) . ?
N12 C18 1.482(7) . ?
N9 C21 1.492(7) . ?
N9 C9 1.480(7) . ?
N9 C10 1.488(7) . ?
N2 C2 1.155(9) . ?
O8 H8A 0.8509 . ?
O8 H8B 0.8500 . ?
N10 C11 1.493(8) . ?
N10 C12 1.470(7) . ?
N10 C13 1.498(7) . ?
N11 C16 1.493(7) . ?
N11 C014 1.493(8) . ?
N11 C15 1.473(8) . ?
N8 C8 1.146(6) . ?
C4 N4 1.157(10) . ?
C5 N5 1.146(9) . ?
C3 N3 1.133(10) . ?
C17 H17A 0.9700 . ?
C17 H17B 0.9700 . ?
C17 C16 1.492(9) . ?
C21 H21A 0.9700 . ?
C21 H21B 0.9700 . ?
C21 C20 1.496(9) . ?
C20 H20A 0.9700 . ?
C20 H20B 0.9700 . ?
C20 C19 1.487(9) . ?
O5 H5A 0.8503 . ?
O5 H5B 0.8504 . ?
C11 H11A 0.9700 . ?
C11 H11B 0.9700 . ?
C11 C10 1.495(9) . ?
O7 H7A 0.8499 . ?
O7 H7B 0.8498 . ?
C19 H19A 0.9700 . ?
C19 H19B 0.9700 . ?
C9 H9A 0.9600 . ?
C9 H9B 0.9600 . ?
C9 H9C 0.9600 . ?
O6 H6A 0.8495 . ?
O6 H6B 0.8499 . ?
C18 H18A 0.9600 . ?
C18 H18B 0.9600 . ?
C18 H18C 0.9600 . ?
C10 H10A 0.9700 . ?
C10 H10B 0.9700 . ?
C16 H16A 0.9700 . ?
C16 H16B 0.9700 . ?
C12 H12A 0.9600 . ?
C12 H12B 0.9600 . ?
C12 H12C 0.9600 . ?
C13 H13A 0.9700 . ?
C13 H13B 0.9700 . ?
C13 C14 1.492(10) . ?
C014 H01A 0.9600 . ?
C014 H01B 0.9600 . ?
C014 H01C 0.9600 . ?
C14 H14A 0.9700 . ?
C14 H14B 0.9700 . ?
C14 C15 1.540(10) . ?
C15 H15A 0.9700 . ?
C15 H15B 0.9700 . ?
C25 H25A 0.9600 . ?
C25 H25B 0.9600 . ?
C25 H25C 0.9600 . ?
C25 N14 1.444(9) . ?
N14 C26 1.435(9) . ?
N14 C24 1.470(9) . ?
O2 H2A 0.8499 . ?
O2 H2B 0.8499 . ?
O3A H3AA 0.8494 . ?
O3A H3AB 0.8504 . ?
N15 C28 1.478(9) . ?
N15 C30 1.496(9) . ?
N15 C29 1.472(9) . ?
C26 H26A 0.9700 . ?
C26 H26B 0.9700 . ?
C26 C27 1.552(9) . ?
C28 H28A 0.9700 . ?
C28 H28B 0.9700 . ?
C28 C27 1.504(9) . ?
O1 H1A 0.8504 . ?
O1 H1B 0.8497 . ?
O1 H1AA 1.35(4) 4_575 ?
O2A H2AA 0.8499 . ?
O2A H2AB 0.8503 . ?
C35 H35A 0.9700 . ?
C35 H35B 0.9700 . ?
C35 N13 1.481(9) . ?
C35 C34 1.516(9) . ?
C24 H24A 0.9700 . ?
C24 H24B 0.9700 . ?
C24 C23 1.578(9) . ?
C27 H27A 0.9700 . ?
C27 H27B 0.9700 . ?
C22 H22A 0.9600 . ?
C22 H22B 0.9600 . ?
C22 H22C 0.9600 . ?
C22 N13 1.469(9) . ?
C32 H32A 0.9600 . ?
C32 H32B 0.9600 . ?
C32 H32C 0.9600 . ?
C32 N16 1.470(9) . ?
N16 C33 1.437(9) . ?
N16 C31 1.484(9) . ?
C30 H30A 0.9700 . ?
C30 H30B 0.9700 . ?
C30 C31 1.550(9) . ?
N13 C23 1.510(9) . ?
C34 H34A 0.9700 . ?
C34 H34B 0.9700 . ?
C34 C33 1.558(9) . ?
C29 H29A 0.9600 . ?
C29 H29B 0.9600 . ?
C29 H29C 0.9600 . ?
C33 H33A 0.9700 . ?
C33 H33B 0.9700 . ?
C31 H31A 0.9700 . ?
C31 H31B 0.9700 . ?
C23 H23A 0.9700 . ?
C23 H23B 0.9700 . ?
O1A H1AA 0.8495 4_575 ?
O1A H1AA 0.8496 . ?
O1A H1AB 0.8463 4_575 ?
O1A H1AB 0.8463 . ?
O1B H1BA 0.8497 . ?
O1B H1BB 0.8498 . ?
O2B H2BA 0.8496 . ?
O2B H2BB 0.8493 . ?
O3 H3A 0.8497 . ?
O3 H3B 0.8498 . ?

loop_
_geom_hbond_atom_site_label_D
_geom_hbond_atom_site_label_H
_geom_hbond_atom_site_label_A
_geom_hbond_distance_DH
_geom_hbond_distance_HA
_geom_hbond_distance_DA
_geom_hbond_angle_DHA
_geom_hbond_site_symmetry_A
_geom_hbond_publ_flag
O8 H8A O7 0.85 1.97 2.805(8) 167.3 . yes
O8 H8B N7 0.85 2.06 2.896(6) 167.1 1_454 yes
C21 H21A O8 0.97 2.58 3.497(8) 156.7 2_656 yes
O5 H5A N8 0.85 2.12 2.841(7) 142.4 3_666 yes
O5 H5B O2 0.85 2.21 2.907(15) 138.8 . yes
O5 H5B O2A 0.85 2.10 2.92(2) 163.2 . yes
O5 H5B O2B 0.85 2.02 2.83(3) 158.2 . yes
O7 H7A O6 0.85 1.95 2.784(8) 166.8 . yes
O7 H7B O5 0.85 2.07 2.822(8) 147.4 . yes
C19 H19B N6 0.97 2.63 3.455(7) 143.6 4_576 yes
O6 H6A O3A 0.85 1.87 2.692(11) 161.9 . yes
O6 H6A O3 0.85 2.11 2.86(4) 146.3 . yes
O6 H6B N6 0.85 2.16 2.833(7) 135.3 . yes
C12 H12B N6 0.96 2.75 3.384(7) 124.1 4_575 yes
O2 H2B O5 0.85 2.35 2.907(15) 123.8 . yes
O3A H3AA N5 0.85 2.28 3.123(11) 170.0 . yes
O3A H3AB O5 0.85 2.02 2.869(13) 171.7 . yes
O1 H1A N4 0.85 2.09 2.892(17) 157.7 1_554 yes
O1 H1B O7 0.85 2.36 3.17(2) 159.2 . yes
O2A H2AB N3 0.85 2.22 2.82(2) 126.9 1_454 yes
C32 H32B N6 0.96 2.70 3.394(18) 130.0 4_575 yes
C23 H23A N4 0.97 2.73 3.493(17) 135.7 1_655 yes
O3 H3A O1 0.85 2.37 3.18(4) 160.6 . yes

loop_
_geom_torsion_atom_site_label_1
_geom_torsion_atom_site_label_2
_geom_torsion_atom_site_label_3
_geom_torsion_atom_site_label_4
_geom_torsion
_geom_torsion_site_symmetry_1
_geom_torsion_site_symmetry_2
_geom_torsion_site_symmetry_3
_geom_torsion_site_symmetry_4
_geom_torsion_publ_flag
Cu1 N12 C17 C16 41.2(6) . . . . ?
Cu1 N12 C19 C20 -61.0(6) . . . . ?
Cu1 N9 C21 C20 58.8(6) . . . . ?
Cu1 N9 C10 C11 39.6(6) . . . . ?
Cu1 N10 C11 C10 43.4(5) . . . . ?
Cu1 N10 C13 C14 -57.5(6) . . . . ?
Cu1 N11 C16 C17 40.0(6) . . . . ?
Cu1 N11 C15 C14 62.0(7) . . . . ?
Cu2 N14 C26 C27 -60.3(15) . . . . ?
Cu2 N14 C24 C23 -40.4(16) . . . . ?
Cu2 N15 C28 C27 56.8(14) . . . . ?
Cu2 N15 C30 C31 -39.7(13) . . . . ?
Cu2 N16 C33 C34 -60.4(14) . . . . ?
Cu2 N16 C31 C30 -41.0(16) . . . . ?
Cu2 N13 C23 C24 -35.8(15) . . . . ?
N12 C17 C16 N11 -57.1(7) . . . . ?
N9 C21 C20 C19 -68.6(7) . . . . ?
N10 C11 C10 N9 -58.4(7) . . . . ?
N10 C13 C14 C15 67.4(8) . . . . ?
C17 N12 C19 C20 -176.0(5) . . . . ?
C21 N9 C10 C11 -80.0(6) . . . . ?
C21 C20 C19 N12 69.6(8) . . . . ?
C11 N10 C13 C14 -172.3(5) . . . . ?
C19 N12 C17 C16 160.7(5) . . . . ?
C9 N9 C21 C20 -70.6(6) . . . . ?
C9 N9 C10 C11 162.3(5) . . . . ?
C18 N12 C17 C16 -80.6(6) . . . . ?
C18 N12 C19 C20 66.1(7) . . . . ?
C10 N9 C21 C20 173.3(5) . . . . ?
C16 N11 C15 C14 177.2(6) . . . . ?
C12 N10 C11 C10 -77.8(6) . . . . ?
C12 N10 C13 C14 69.6(7) . . . . ?
C13 N10 C11 C10 164.8(5) . . . . ?
C13 C14 C15 N11 -70.7(8) . . . . ?
C014 N11 C16 C17 161.9(5) . . . . ?
C014 N11 C15 C14 -67.3(7) . . . . ?
C15 N11 C16 C17 -80.7(6) . . . . ?
C25 N14 C26 C27 74.8(17) . . . . ?
C25 N14 C24 C23 -165.0(15) . . . . ?
N14 C26 C27 C28 75(2) . . . . ?
N14 C24 C23 N13 52.1(19) . . . . ?
N15 C28 C27 C26 -75(2) . . . . ?
N15 C30 C31 N16 55.1(18) . . . . ?
C26 N14 C24 C23 83.8(18) . . . . ?
C28 N15 C30 C31 -157.2(13) . . . . ?
C35 N13 C23 C24 -155.9(14) . . . . ?
C35 C34 C33 N16 71(2) . . . . ?
C24 N14 C26 C27 -175.4(12) . . . . ?
C22 N13 C23 C24 88.0(15) . . . . ?
C32 N16 C33 C34 79.8(16) . . . . ?
C32 N16 C31 C30 -162.5(15) . . . . ?
C30 N15 C28 C27 171.3(13) . . . . ?
N13 C35 C34 C33 -65(3) . . . . ?
C34 C35 N13 Cu2 48.3(16) . . . . ?
C34 C35 N13 C22 -83.1(18) . . . . ?
C34 C35 N13 C23 164.9(15) . . . . ?
C29 N15 C28 C27 -74.1(18) . . . . ?
C29 N15 C30 C31 85.6(15) . . . . ?
C33 N16 C31 C30 79.7(17) . . . . ?
C31 N16 C33 C34 -172.3(12) . . . . ?
